data_7110283
loop_
_publ_author_name
'Murugesu, Muralee'
'Cl&#xFFFD;rac, Rodolphe'
'Anson, Christopher E.'
'Powell, Annie K.'

_publ_section_title
;
 A new type of oxygen bridged CuII36 aggregate formed around a central
 {KCl6}5? unitElectronic supplementary information (ESI) available:
 magnetic data as ? versus T and EPR data. See
 http://www.rsc.org/suppdata/cc/b4/b403735a/
;
_journal_issue 14
_journal_name_full 'Chemical Communications'
_journal_page_first 1598
_journal_page_last 1599
_journal_paper_doi 10.1039/b403735a
_journal_year 2004
_chemical_formula_sum 'C88 H202 Cl13 Cu36 K5 N8 O113'
_chemical_formula_weight 6124.37
_chemical_name_common
;
Tetra(methanol)tetrapotassium (dotrikonta(\3-hydroxy)tetra(\-
hydroxy) tetra(\-methoxy)dodecachlorooctakis-(N,N-bis-(2-
carboxyethyl)glycinato)-pentaaquohexatrikontacopper(ii)potassium)
chloride 16(methanol) solvate
;
_chemical_name_systematic
;
Tetra(methanol)tetrapotassium [dotrikonta(\3-hydroxy)tetra(\-hydroxy)
tetra(\-methoxy)dodecachlorooctakis-{N,N-bis-(2-carboxyethyl)glycinato}-
pentaaquohexatrikontacopper(II)potassium] chloride 16(methanol) solvate

;
_space_group_IT_number 12
_symmetry_cell_setting monoclinic
_symmetry_space_group_name_Hall '-C 2y'
_symmetry_space_group_name_H-M 'C 1 2/m 1'
_atom_sites_solution_hydrogens geom
_atom_sites_solution_primary direct
_atom_sites_solution_secondary difmap
_audit_creation_method SHELXL-97
_cell_angle_alpha 90.00
_cell_angle_beta 105.883(11)
_cell_angle_gamma 90.00
_cell_formula_units_Z 2
_cell_length_a 28.678(3)
_cell_length_b 20.6184(13)
_cell_length_c 16.8709(16)
_cell_measurement_reflns_used 4296
_cell_measurement_temperature 200(2)
_cell_measurement_theta_max 21.97
_cell_measurement_theta_min 2.32
_cell_volume 9594.8(16)
_computing_cell_refinement 'X-Area 1.09 (Stoe & Cie GmbH, 2000)'
_computing_data_collection 'WinXpose 1.05 (Stoe & Cie GmbH, 2000)'
_computing_data_reduction 'X-Area 1.09 (Stoe & Cie GmbH, 2000)'
_computing_molecular_graphics 'XP: SHELXTL 5.1 (Bruker AXS Inc., 1997)'
_computing_publication_material 'XCIF: SHELXTL 5.1 (Bruker AXS Inc., 1997)'
_computing_structure_refinement 'XL: SHELXTL 5.1 (Bruker AXS Inc., 1997)'
_computing_structure_solution 'XS: SHELXTL 5.1 (Bruker AXS Inc., 1997)'
_diffrn_ambient_temperature 200(2)
_diffrn_detector_area_resol_mean 6.667
_diffrn_measured_fraction_theta_full 0.849
_diffrn_measured_fraction_theta_max 0.831
_diffrn_measurement_device_type 'Stoe IPDS II'
_diffrn_measurement_method 'area detector'
_diffrn_radiation_monochromator graphite
_diffrn_radiation_source 'rotating anode'
_diffrn_radiation_type MoK\a
_diffrn_radiation_wavelength 0.71073
_diffrn_reflns_av_R_equivalents 0.1134
_diffrn_reflns_av_sigmaI/netI 0.0956
_diffrn_reflns_limit_h_max 37
_diffrn_reflns_limit_h_min -25
_diffrn_reflns_limit_k_max 26
_diffrn_reflns_limit_k_min -15
_diffrn_reflns_limit_l_max 21
_diffrn_reflns_limit_l_min -21
_diffrn_reflns_number 18179
_diffrn_reflns_theta_full 25.00
_diffrn_reflns_theta_max 27.36
_diffrn_reflns_theta_min 1.66
_exptl_absorpt_coefficient_mu 4.284
_exptl_absorpt_correction_type none
_exptl_crystal_colour 'pale blue'
_exptl_crystal_density_diffrn 2.120
_exptl_crystal_density_method 'not measured'
_exptl_crystal_description block
_exptl_crystal_F_000 6100
_exptl_crystal_size_max 0.09
_exptl_crystal_size_mid 0.07
_exptl_crystal_size_min 0.07
_refine_diff_density_max 1.530
_refine_diff_density_min -0.846
_refine_diff_density_rms 0.185
_refine_ls_extinction_coef 0.0054(4)
_refine_ls_extinction_expression Fc^*^=kFc[1+0.001xFc^2^\l^3^/sin(2\q)]^-1/4^
_refine_ls_extinction_method SHELXL
_refine_ls_goodness_of_fit_ref 1.023
_refine_ls_hydrogen_treatment mixed
_refine_ls_matrix_type full
_refine_ls_number_parameters 628
_refine_ls_number_reflns 9294
_refine_ls_number_restraints 9
_refine_ls_restrained_S_all 1.023
_refine_ls_R_factor_all 0.1862
_refine_ls_R_factor_gt 0.1081
_refine_ls_shift/su_max 0.001
_refine_ls_shift/su_mean 0.000
_refine_ls_structure_factor_coef Fsqd
_refine_ls_weighting_details 'calc w=1/[\s^2^(Fo^2^)+(0.1810P)^2^+42.1517P] where P=(Fo^2^+2Fc^2^)/3'
_refine_ls_weighting_scheme calc
_refine_ls_wR_factor_gt 0.2612
_refine_ls_wR_factor_ref 0.3338
_reflns_number_gt 4417
_reflns_number_total 9294
_reflns_threshold_expression >2sigma(I)
_cod_data_source_file b403735asup1.cif
_cod_data_source_block cu36
_cod_original_cell_volume 9594.9(14)
_cod_database_code 7110283

loop_
_symmetry_equiv_pos_as_xyz
'x, y, z'
'-x, y, -z'
'x+1/2, y+1/2, z'
'-x+1/2, y+1/2, -z'
'-x, -y, -z'
'x, -y, z'
'-x+1/2, -y+1/2, -z'
'x+1/2, -y+1/2, z'

loop_
_atom_site_label
_atom_site_type_symbol
_atom_site_fract_x
_atom_site_fract_y
_atom_site_fract_z
_atom_site_U_iso_or_equiv
_atom_site_adp_type
_atom_site_occupancy
_atom_site_symmetry_multiplicity
_atom_site_calc_flag
_atom_site_refinement_flags
_atom_site_disorder_assembly
_atom_site_disorder_group
Cu1 Cu 0.65319(10) 0.5000 0.87668(13) 0.0731(9) Uani 1 2 d S . .
Cu2 Cu 0.58233(6) 0.58180(12) 0.75058(9) 0.0669(6) Uani 1 1 d . . .
Cu3 Cu 0.51693(7) 0.68546(13) 0.66738(10) 0.0731(6) Uani 1 1 d . . .
Cu4 Cu 0.45308(8) 0.80070(14) 0.64126(12) 0.0850(7) Uani 1 1 d . . .
Cu5 Cu 0.40775(7) 0.68933(13) 0.52563(10) 0.0778(7) Uani 1 1 d . . .
Cu6 Cu 0.34160(7) 0.58393(14) 0.44273(9) 0.0799(8) Uani 1 1 d . . .
Cu7 Cu 0.25310(9) 0.5000 0.39246(15) 0.0863(11) Uani 1 2 d S . .
Cu8 Cu 0.67819(9) 0.5000 0.72063(13) 0.0750(9) Uani 1 2 d S . .
Cu9 Cu 0.5000 0.76886(19) 0.5000 0.0767(9) Uani 1 2 d S . .
Cu10 Cu 0.33234(7) 0.63572(15) 0.61604(10) 0.0846(8) Uani 1 1 d . . .
Cu11 Cu 0.61324(7) 0.72542(12) 0.80140(10) 0.0750(7) Uani 1 1 d . . .
O1 O 0.5760(6) 0.5000 0.8006(7) 0.081(5) Uani 1 2 d S . .
H1 H 0.5524 0.5000 0.8330 0.097 Uiso 1 2 calc SR . .
O2 O 0.6529(3) 0.5609(6) 0.7860(5) 0.068(3) Uani 1 1 d . . .
H2 H 0.6736 0.5989 0.8036 0.082 Uiso 1 1 calc R . .
O3 O 0.5867(3) 0.6690(6) 0.7056(5) 0.066(3) Uani 1 1 d . . .
H3 H 0.6038 0.6711 0.6627 0.080 Uiso 1 1 calc R A .
O4 O 0.5143(4) 0.6047(7) 0.7222(6) 0.082(4) Uani 1 1 d . . .
H4 H 0.4924 0.5723 0.6889 0.098 Uiso 1 1 calc R A .
O5 O 0.5144(4) 0.7733(7) 0.6203(6) 0.077(3) Uani 1 1 d . . .
H5 H 0.5423 0.8007 0.6466 0.092 Uiso 1 1 calc R . .
O6 O 0.4471(4) 0.7017(7) 0.6414(6) 0.076(3) Uani 1 1 d . . .
H6 H 0.4319 0.6849 0.6825 0.091 Uiso 1 1 calc R . .
O7 O 0.4332(4) 0.7717(7) 0.4997(6) 0.080(3) Uani 1 1 d . A .
H7 H 0.4113 0.8002 0.4599 0.096 Uiso 1 1 calc R . .
O8 O 0.3792(4) 0.6101(7) 0.5558(5) 0.074(3) Uani 1 1 d . . .
H8 H 0.4030 0.5779 0.5845 0.089 Uiso 1 1 calc R . .
O9 O 0.3664(4) 0.6685(8) 0.4161(6) 0.083(4) Uani 1 1 d . . .
C17 C 0.3296(14) 0.7054(17) 0.3842(16) 0.138(11) Uani 1 1 d . . .
O10 O 0.2941(4) 0.5650(9) 0.3361(6) 0.102(5) Uani 1 1 d . . .
H10 H 0.2769 0.6016 0.3039 0.122 Uiso 1 1 calc R . .
O11 O 0.3192(6) 0.5000 0.4749(9) 0.094(6) Uani 1 2 d S . .
H11 H 0.3172 0.5000 0.5320 0.113 Uiso 1 2 calc SR . .
O12 O 0.4591(7) 0.8950(11) 0.6168(13) 0.103(6) Uani 0.75 1 d P A 1
Cl6 Cl 0.501(2) 0.941(3) 0.583(3) 0.195(18) Uiso 0.25 1 d P . 2
O13 O 0.1955(8) 0.4826(11) 0.2862(11) 0.073(6) Uiso 0.50 1 d P . .
N1 N 0.6412(6) 0.7776(10) 0.9041(8) 0.088(5) Uani 1 1 d . . .
C1 C 0.6383(7) 0.7432(10) 0.9792(9) 0.078(5) Uani 1 1 d . A .
H1A H 0.6513 0.7716 1.0259 0.094 Uiso 1 1 calc R . .
H1B H 0.6043 0.7365 0.9756 0.094 Uiso 1 1 calc R . .
C2 C 0.6630(6) 0.6804(11) 0.9973(7) 0.083(6) Uani 1 1 d . . .
H2A H 0.6648 0.6694 1.0539 0.100 Uiso 1 1 calc R A .
H2B H 0.6960 0.6862 0.9941 0.100 Uiso 1 1 calc R . .
C3 C 0.6414(6) 0.6216(11) 0.9432(8) 0.076(5) Uani 1 1 d . A .
O14 O 0.6030(4) 0.6322(7) 0.8856(6) 0.082(4) Uani 1 1 d . . .
O15 O 0.6626(5) 0.5685(8) 0.9585(6) 0.087(4) Uani 1 1 d . . .
C4 C 0.6152(10) 0.8391(11) 0.8985(12) 0.101(7) Uani 1 1 d . A .
H4A H 0.6161 0.8620 0.8487 0.121 Uiso 0.50 1 calc PR B 1
H4B H 0.6302 0.8662 0.9456 0.121 Uiso 0.50 1 calc PR B 1
H4C H 0.6296 0.8613 0.9501 0.121 Uiso 0.50 1 d PR B 2
H4D H 0.6247 0.8635 0.8563 0.121 Uiso 0.50 1 d PR B 2
C5A C 0.5544(19) 0.822(3) 0.897(3) 0.098(13) Uiso 0.50 1 d P A 1
H5A H 0.5528 0.7860 0.9336 0.117 Uiso 0.50 1 calc PR A 1
H5B H 0.5386 0.8593 0.9122 0.117 Uiso 0.50 1 calc PR A 1
C5B C 0.5680(11) 0.8469(17) 0.8849(15) 0.054(6) Uiso 0.50 1 d P A 2
H5C H 0.5607 0.8923 0.8719 0.065 Uiso 0.50 1 calc PR A 2
H5D H 0.5599 0.8379 0.9359 0.065 Uiso 0.50 1 calc PR A 2
C6 C 0.5331(9) 0.8042(12) 0.8135(15) 0.104(7) Uani 1 1 d . . .
O16 O 0.5485(4) 0.7511(8) 0.7945(6) 0.083(4) Uani 1 1 d . . .
O17A O 0.4946(8) 0.8320(12) 0.7720(12) 0.060(5) Uiso 0.50 1 d P A 1
O17B O 0.4861(14) 0.8091(19) 0.793(2) 0.104(10) Uiso 0.50 1 d P A 2
C7 C 0.6913(7) 0.7902(12) 0.9025(10) 0.089(6) Uani 1 1 d . A .
H7A H 0.7116 0.7955 0.9585 0.106 Uiso 1 1 calc R . .
H7B H 0.6926 0.8301 0.8729 0.106 Uiso 1 1 calc R . .
C8 C 0.7107(7) 0.7350(11) 0.8615(9) 0.079(5) Uani 1 1 d . . .
O18 O 0.6781(4) 0.6973(7) 0.8158(6) 0.078(3) Uani 1 1 d . . .
O19 O 0.7531(5) 0.7282(9) 0.8740(7) 0.102(5) Uani 1 1 d . A .
N2 N 0.2870(6) 0.6680(13) 0.6780(8) 0.106(7) Uani 1 1 d . A .
C9 C 0.2431(9) 0.6304(18) 0.6556(12) 0.122(10) Uani 1 1 d . . .
H9A H 0.2222 0.6452 0.6886 0.146 Uiso 1 1 calc R A .
H9B H 0.2513 0.5855 0.6702 0.146 Uiso 1 1 calc R . .
C10 C 0.2144(7) 0.6328(15) 0.5659(11) 0.100(7) Uani 1 1 d . A .
H10A H 0.1850 0.6077 0.5595 0.119 Uiso 1 1 calc R . .
H10B H 0.2048 0.6774 0.5522 0.119 Uiso 1 1 calc R . .
C11 C 0.2393(7) 0.6089(11) 0.5057(9) 0.080(5) Uani 1 1 d . . .
O20 O 0.2830(4) 0.6222(8) 0.5140(6) 0.088(4) Uani 1 1 d . A .
O21 O 0.2166(5) 0.5730(10) 0.4475(8) 0.104(5) Uani 1 1 d . A .
C12 C 0.2778(9) 0.7411(15) 0.6634(13) 0.105(7) Uani 1 1 d . . .
H12A H 0.2624 0.7479 0.6052 0.126 Uiso 1 1 calc R A .
H12B H 0.2550 0.7548 0.6932 0.126 Uiso 1 1 calc R . .
C13 C 0.3206(8) 0.7835(17) 0.6878(12) 0.110(9) Uani 1 1 d . A .
H13A H 0.3095 0.8280 0.6865 0.133 Uiso 1 1 calc R . .
H13B H 0.3378 0.7735 0.7445 0.133 Uiso 1 1 calc R . .
C14 C 0.3546(9) 0.7792(14) 0.6385(12) 0.102(8) Uani 1 1 d . . .
O22 O 0.3470(5) 0.7406(8) 0.5788(7) 0.088(4) Uani 1 1 d . A .
O23 O 0.3942(6) 0.8166(9) 0.6633(8) 0.102(5) Uani 1 1 d . A .
C15A C 0.317(2) 0.627(4) 0.772(3) 0.122(19) Uiso 0.50 1 d P A 1
H15A H 0.3037 0.6374 0.8168 0.146 Uiso 0.50 1 calc PR A 1
H15B H 0.3176 0.5800 0.7647 0.146 Uiso 0.50 1 calc PR A 1
C15B C 0.3146(10) 0.6581(17) 0.7666(14) 0.049(5) Uiso 0.50 1 d P A 2
H15C H 0.3062 0.6927 0.7992 0.058 Uiso 0.50 1 calc PR A 2
H15D H 0.3042 0.6175 0.7855 0.058 Uiso 0.50 1 calc PR A 2
C16 C 0.3664(7) 0.6567(15) 0.7818(9) 0.103(8) Uani 1 1 d . . .
O24 O 0.3819(5) 0.6484(8) 0.7184(6) 0.086(4) Uani 1 1 d . A .
O25A O 0.3965(8) 0.6805(13) 0.8516(11) 0.063(5) Uiso 0.50 1 d P . 1
O25B O 0.3860(13) 0.646(2) 0.8543(17) 0.097(9) Uiso 0.50 1 d P . 2
K1 K 0.5000 0.5000 0.5000 0.112(4) Uani 1 4 d S . .
Cl1 Cl 0.5000 0.6422(4) 0.5000 0.0763(16) Uani 1 2 d S A .
Cl2 Cl 0.59598(18) 0.5000 0.6100(3) 0.0759(17) Uani 1 2 d S A .
Cl3 Cl 0.4462(3) 0.5000 0.6344(5) 0.116(3) Uani 1 2 d S A .
Cl4 Cl 0.3212(3) 0.510(3) 0.6601(4) 0.089(13) Uani 0.50 1 d P . .
Cl5 Cl 0.6184(2) 0.8299(4) 0.6891(3) 0.113(2) Uani 1 1 d . . .
K2 K 0.4929(4) 0.6396(7) 0.8624(5) 0.214(5) Uani 1 1 d D . .
O31 O 0.5000 0.672(7) 1.0000 0.57(10) Uiso 1 2 d SD . .
C31 C 0.5000 0.742(7) 1.0000 0.35(7) Uiso 1 2 d SD . .
O32A O 0.512(5) 0.5000 0.915(7) 0.25(3) Uiso 0.50 2 d SPDU . .
C32A C 0.531(7) 0.5000 0.999(8) 0.28(5) Uiso 0.50 2 d SPDU . .
O32B O 0.464(3) 0.5000 0.825(7) 0.25(3) Uiso 0.50 2 d SPDU . .
C32B C 0.411(3) 0.5000 0.794(5) 0.12(2) Uiso 0.50 2 d SPDU . .
O41A O 0.086(4) 0.5000 0.032(6) 0.22(4) Uiso 0.50 2 d SP . .
O41B O -0.001(5) 0.5000 0.222(8) 0.24(4) Uiso 0.50 2 d SP . .
C41 C 0.017(7) 0.5000 0.167(12) 0.45(12) Uiso 1 2 d S . .
O42A O 0.742(3) 0.560(4) 1.102(4) 0.14(2) Uiso 0.30 1 d P . .
O42B O 0.801(8) 0.5000 0.992(11) 0.31(8) Uiso 0.40 2 d SP . .
C42 C 0.767(4) 0.5000 1.104(5) 0.23(3) Uiso 1 2 d S . .
O43 O 0.4927(17) 0.928(3) 0.747(2) 0.143(14) Uiso 0.50 1 d P . .
C43 O 0.545(5) 1.0000 0.722(6) 0.41(5) Uiso 1 2 d S . .
O44A O 0.101(3) 0.618(4) 0.140(4) 0.13(2) Uiso 0.30 1 d P . .
O44B O 0.062(5) 0.586(7) 0.173(7) 0.15(4) Uiso 0.20 1 d P . .
O44C O 0.0730(17) 0.555(3) 0.252(2) 0.147(14) Uiso 0.50 1 d P . .
C44A C 0.124(3) 0.585(4) 0.241(4) 0.10(2) Uiso 0.30 1 d P . .
C44B C 0.083(3) 0.662(5) 0.130(4) 0.10(2) Uiso 0.30 1 d P . .
C44C C 0.1183(19) 0.552(3) 0.326(3) 0.084(12) Uiso 0.40 1 d P . .
O45A O 0.758(3) 0.5000 0.848(4) 0.15(2) Uiso 0.50 2 d SP . .
O45B O 0.815(4) 0.5000 0.885(6) 0.21(4) Uiso 0.50 2 d SP . .
C45 C 0.749(2) 0.5000 0.886(3) 0.140(16) Uiso 1 2 d S . .
O46A O 0.107(7) 0.5000 0.703(8) 0.15(5) Uiso 0.20 2 d SPD . .
O46B O 0.133(5) 0.483(8) 0.517(6) 0.13(4) Uiso 0.15 1 d P . .
O46C O 0.122(3) 0.536(4) 0.430(4) 0.12(2) Uiso 0.25 1 d P . .
C46A C 0.120(5) 0.5000 0.628(7) 0.17(4) Uiso 0.50 2 d SPD . .
C46B C 0.101(8) 0.5000 0.528(12) 0.25(8) Uiso 0.50 2 d SP . .
O47A O 0.208(3) 0.403(4) 0.156(4) 0.22(3) Uiso 0.50 1 d P . .
O47B O 0.2278(15) 0.379(2) 0.203(2) 0.122(11) Uiso 0.50 1 d P . .
O48A O 0.180(6) 0.5000 0.770(8) 0.29(6) Uiso 0.50 2 d SP . .
O48B O 0.837(5) 0.5000 1.129(7) 0.26(5) Uiso 0.50 2 d SP . .
O49 O 0.5000 1.030(9) 1.0000 0.33(8) Uiso 0.50 2 d SP . .

loop_
_atom_site_aniso_label
_atom_site_aniso_U_11
_atom_site_aniso_U_22
_atom_site_aniso_U_33
_atom_site_aniso_U_23
_atom_site_aniso_U_13
_atom_site_aniso_U_12
Cu1 0.0620(15) 0.107(2) 0.0433(10) 0.000 0.0029(9) 0.000
Cu2 0.0454(9) 0.0997(16) 0.0508(8) 0.0011(8) 0.0052(6) -0.0009(9)
Cu3 0.0495(9) 0.1096(18) 0.0546(8) -0.0032(9) 0.0048(6) 0.0046(10)
Cu4 0.0668(13) 0.106(2) 0.0760(11) -0.0096(10) 0.0088(9) 0.0132(13)
Cu5 0.0568(10) 0.118(2) 0.0535(8) 0.0026(9) 0.0072(7) 0.0147(12)
Cu6 0.0505(10) 0.137(2) 0.0495(8) 0.0011(9) 0.0085(6) 0.0076(12)
Cu7 0.0441(13) 0.153(3) 0.0586(13) 0.000 0.0088(9) 0.000
Cu8 0.0445(12) 0.129(3) 0.0483(11) 0.000 0.0076(8) 0.000
Cu9 0.0574(15) 0.105(3) 0.0597(12) 0.000 0.0031(10) 0.000
Cu10 0.0617(11) 0.142(2) 0.0499(8) -0.0036(10) 0.0154(7) 0.0170(13)
Cu11 0.0580(11) 0.1037(18) 0.0547(8) -0.0133(9) 0.0011(7) -0.0034(11)
O1 0.069(9) 0.123(16) 0.044(6) 0.000 0.007(5) 0.000
O2 0.045(5) 0.108(9) 0.045(4) -0.006(4) 0.002(3) 0.001(5)
O3 0.047(5) 0.103(9) 0.047(4) 0.004(4) 0.008(3) 0.009(6)
O4 0.071(7) 0.117(11) 0.051(5) 0.010(5) 0.004(4) 0.013(7)
O5 0.058(6) 0.099(10) 0.068(5) -0.011(5) 0.008(4) -0.001(6)
O6 0.062(6) 0.104(10) 0.057(5) -0.009(5) 0.009(4) 0.007(6)
O7 0.058(6) 0.107(10) 0.071(6) 0.015(6) 0.012(4) 0.012(7)
O8 0.058(6) 0.111(10) 0.049(4) 0.002(5) 0.007(4) 0.008(6)
O9 0.060(6) 0.127(12) 0.061(5) 0.001(6) 0.015(4) 0.010(8)
C17 0.17(3) 0.13(3) 0.104(16) 0.030(15) 0.026(16) 0.02(2)
O10 0.054(6) 0.187(16) 0.054(5) -0.020(7) 0.000(4) 0.034(8)
O11 0.048(8) 0.17(2) 0.059(7) 0.000 0.002(6) 0.000
O12 0.073(11) 0.081(14) 0.135(14) -0.007(10) -0.005(10) 0.026(10)
N1 0.075(9) 0.113(15) 0.063(7) -0.012(7) -0.006(6) -0.010(9)
C1 0.072(10) 0.093(15) 0.065(8) -0.023(8) 0.010(7) 0.002(10)
C2 0.070(10) 0.137(18) 0.037(5) -0.018(7) 0.006(5) -0.017(11)
C3 0.064(9) 0.119(16) 0.044(6) 0.008(7) 0.010(5) -0.001(11)
O14 0.067(7) 0.112(10) 0.055(5) -0.017(5) -0.001(4) -0.004(7)
O15 0.076(7) 0.124(12) 0.049(5) 0.004(6) -0.004(4) -0.006(8)
C4 0.13(2) 0.077(15) 0.079(10) -0.002(9) 0.006(10) 0.010(14)
C6 0.095(16) 0.086(17) 0.127(16) -0.036(12) 0.022(12) 0.025(13)
O16 0.067(7) 0.118(11) 0.060(5) -0.010(6) 0.011(4) 0.016(7)
C7 0.072(11) 0.115(17) 0.075(9) -0.019(9) 0.014(7) -0.030(11)
C8 0.076(11) 0.094(14) 0.062(7) -0.006(8) 0.008(7) -0.013(11)
O18 0.053(6) 0.106(10) 0.060(5) -0.009(5) -0.009(4) -0.004(6)
O19 0.060(7) 0.160(16) 0.085(7) -0.034(8) 0.016(5) -0.030(9)
N2 0.075(10) 0.19(2) 0.057(7) -0.009(9) 0.018(6) -0.023(13)
C9 0.105(17) 0.19(3) 0.080(11) -0.020(14) 0.040(10) 0.037(19)
C10 0.062(10) 0.15(2) 0.090(11) -0.025(12) 0.019(8) 0.003(13)
C11 0.076(11) 0.109(16) 0.058(7) 0.001(8) 0.022(7) 0.013(11)
O20 0.050(6) 0.145(13) 0.073(6) -0.007(6) 0.024(4) 0.013(7)
O21 0.073(8) 0.154(16) 0.095(8) -0.014(8) 0.037(6) -0.017(10)
C12 0.087(14) 0.14(2) 0.093(12) 0.011(13) 0.033(10) 0.019(16)
C13 0.068(11) 0.18(3) 0.087(11) -0.022(13) 0.022(8) -0.004(15)
C14 0.092(15) 0.14(2) 0.079(11) -0.011(12) 0.023(10) 0.035(16)
O22 0.069(7) 0.121(12) 0.074(6) -0.003(6) 0.018(5) 0.037(8)
O23 0.092(10) 0.115(13) 0.091(8) -0.007(7) 0.013(7) 0.040(10)
C16 0.077(12) 0.18(3) 0.051(7) -0.010(10) 0.013(7) 0.010(14)
O24 0.076(7) 0.130(12) 0.051(5) -0.005(5) 0.014(4) 0.012(8)
K1 0.060(5) 0.134(10) 0.118(6) 0.000 -0.018(4) 0.000
Cl1 0.068(3) 0.096(5) 0.060(2) 0.000 0.010(2) 0.000
Cl2 0.044(2) 0.120(5) 0.057(2) 0.000 0.0031(17) 0.000
Cl3 0.071(4) 0.133(8) 0.121(5) 0.000 -0.014(4) 0.000
Cl4 0.098(5) 0.11(4) 0.062(3) 0.000(5) 0.029(3) 0.008(9)
Cl5 0.102(4) 0.139(5) 0.085(3) 0.000(3) 0.002(2) -0.047(4)
K2 0.209(11) 0.313(16) 0.129(6) -0.006(7) 0.060(6) 0.045(11)

loop_
_atom_type_symbol
_atom_type_description
_atom_type_scat_dispersion_real
_atom_type_scat_dispersion_imag
_atom_type_scat_source
C C 0.0033 0.0016 'International Tables Vol C Tables 4.2.6.8 and 6.1.1.4'
H H 0.0000 0.0000 'International Tables Vol C Tables 4.2.6.8 and 6.1.1.4'
N N 0.0061 0.0033 'International Tables Vol C Tables 4.2.6.8 and 6.1.1.4'
O O 0.0106 0.0060 'International Tables Vol C Tables 4.2.6.8 and 6.1.1.4'
Cl Cl 0.1484 0.1585 'International Tables Vol C Tables 4.2.6.8 and 6.1.1.4'
Cu Cu 0.3201 1.2651 'International Tables Vol C Tables 4.2.6.8 and 6.1.1.4'
K K 0.2009 0.2494 'International Tables Vol C Tables 4.2.6.8 and 6.1.1.4'

loop_
_geom_angle_atom_site_label_1
_geom_angle_atom_site_label_2
_geom_angle_atom_site_label_3
_geom_angle
_geom_angle_site_symmetry_1
_geom_angle_site_symmetry_3
O15 Cu1 O15 93.3(8) . 6_565
O15 Cu1 O2 169.2(5) . 6_565
O15 Cu1 O2 93.4(5) 6_565 6_565
O15 Cu1 O2 93.4(5) . .
O15 Cu1 O2 169.2(5) 6_565 .
O2 Cu1 O2 78.8(7) 6_565 .
O15 Cu1 O1 109.4(5) . .
O15 Cu1 O1 109.4(5) 6_565 .
O2 Cu1 O1 76.2(4) 6_565 .
O2 Cu1 O1 76.2(4) . .
O15 Cu1 Cu8 128.5(4) . .
O15 Cu1 Cu8 128.5(4) 6_565 .
O2 Cu1 Cu8 41.5(3) 6_565 .
O2 Cu1 Cu8 41.5(3) . .
O1 Cu1 Cu8 86.0(4) . .
O15 Cu1 Cu2 147.4(4) . 6_565
O15 Cu1 Cu2 91.8(4) 6_565 6_565
O2 Cu1 Cu2 40.6(3) 6_565 6_565
O2 Cu1 Cu2 87.1(3) . 6_565
O1 Cu1 Cu2 39.29(18) . 6_565
Cu8 Cu1 Cu2 69.40(7) . 6_565
O15 Cu1 Cu2 91.8(4) . .
O15 Cu1 Cu2 147.4(4) 6_565 .
O2 Cu1 Cu2 87.1(3) 6_565 .
O2 Cu1 Cu2 40.6(3) . .
O1 Cu1 Cu2 39.29(18) . .
Cu8 Cu1 Cu2 69.40(7) . .
Cu2 Cu1 Cu2 67.84(9) 6_565 .
O1 Cu2 O4 96.5(6) . .
O1 Cu2 O3 175.5(5) . .
O4 Cu2 O3 81.3(5) . .
O1 Cu2 O2 83.6(6) . .
O4 Cu2 O2 176.7(4) . .
O3 Cu2 O2 98.4(5) . .
O1 Cu2 O14 89.5(5) . .
O4 Cu2 O14 95.7(4) . .
O3 Cu2 O14 86.9(4) . .
O2 Cu2 O14 81.0(4) . .
O1 Cu2 Cu3 136.6(5) . .
O4 Cu2 Cu3 40.1(4) . .
O3 Cu2 Cu3 41.4(3) . .
O2 Cu2 Cu3 139.8(4) . .
O14 Cu2 Cu3 95.6(3) . .
O1 Cu2 Cu1 47.5(4) . .
O4 Cu2 Cu1 138.4(4) . .
O3 Cu2 Cu1 132.8(3) . .
O2 Cu2 Cu1 40.2(3) . .
O14 Cu2 Cu1 68.5(3) . .
Cu3 Cu2 Cu1 164.06(9) . .
O1 Cu2 K2 84.2(5) . .
O4 Cu2 K2 43.0(3) . .
O3 Cu2 K2 91.6(4) . .
O2 Cu2 K2 133.8(3) . .
O14 Cu2 K2 54.5(3) . .
Cu3 Cu2 K2 64.91(19) . .
Cu1 Cu2 K2 104.04(18) . .
O4 Cu3 O3 82.1(5) . .
O4 Cu3 O6 94.8(6) . .
O3 Cu3 O6 173.9(4) . .
O4 Cu3 O5 172.3(5) . .
O3 Cu3 O5 102.3(5) . .
O6 Cu3 O5 80.2(5) . .
O4 Cu3 Cu2 40.6(4) . .
O3 Cu3 Cu2 41.8(4) . .
O6 Cu3 Cu2 135.4(4) . .
O5 Cu3 Cu2 144.1(3) . .
O4 Cu3 Cu4 131.7(4) . .
O3 Cu3 Cu4 136.4(4) . .
O6 Cu3 Cu4 43.6(4) . .
O5 Cu3 Cu4 41.3(4) . .
Cu2 Cu3 Cu4 160.83(8) . .
O4 Cu3 K2 45.6(4) . .
O3 Cu3 K2 94.9(3) . .
O6 Cu3 K2 79.2(4) . .
O5 Cu3 K2 127.1(4) . .
Cu2 Cu3 K2 68.6(2) . .
Cu4 Cu3 K2 94.6(2) . .
O23 Cu4 O5 173.5(7) . .
O23 Cu4 O12 90.2(8) . .
O5 Cu4 O12 96.3(8) . .
O23 Cu4 O6 95.5(7) . .
O5 Cu4 O6 78.0(5) . .
O12 Cu4 O6 168.1(7) . .
O23 Cu4 O17A 91.1(7) . .
O5 Cu4 O17A 90.0(6) . .
O12 Cu4 O17A 82.7(8) . .
O6 Cu4 O17A 107.5(7) . .
O23 Cu4 O7 105.3(5) . .
O5 Cu4 O7 74.2(4) . .
O12 Cu4 O7 92.8(7) . .
O6 Cu4 O7 75.7(4) . .
O17A Cu4 O7 163.0(7) . .
O23 Cu4 Cu3 132.3(6) . .
O5 Cu4 Cu3 41.4(4) . .
O12 Cu4 Cu3 136.5(6) . .
O6 Cu4 Cu3 41.2(3) . .
O17A Cu4 Cu3 86.9(6) . .
O7 Cu4 Cu3 85.2(3) . .
O7 Cu5 O9 98.5(5) . .
O7 Cu5 O8 175.8(5) . .
O9 Cu5 O8 82.7(5) . .
O7 Cu5 O6 87.8(5) . .
O9 Cu5 O6 173.7(6) . .
O8 Cu5 O6 91.0(5) . .
O7 Cu5 O22 93.1(6) . .
O9 Cu5 O22 97.8(5) . .
O8 Cu5 O22 82.7(5) . .
O6 Cu5 O22 81.5(4) . .
O7 Cu5 Cu6 139.8(3) . .
O9 Cu5 Cu6 41.3(5) . .
O8 Cu5 Cu6 41.7(3) . .
O6 Cu5 Cu6 132.4(4) . .
O22 Cu5 Cu6 93.6(4) . .
O11 Cu6 O10 83.2(7) . .
O11 Cu6 O9 177.1(5) . .
O10 Cu6 O9 99.7(6) . .
O11 Cu6 O8 96.1(5) . .
O10 Cu6 O8 169.5(5) . .
O9 Cu6 O8 81.0(5) . .
O11 Cu6 Cu5 136.6(4) . .
O10 Cu6 Cu5 140.0(6) . .
O9 Cu6 Cu5 40.5(3) . .
O8 Cu6 Cu5 40.7(4) . .
O11 Cu6 Cu7 42.0(4) . .
O10 Cu6 Cu7 46.2(5) . .
O9 Cu6 Cu7 140.7(3) . .
O8 Cu6 Cu7 128.5(4) . .
Cu5 Cu6 Cu7 159.73(10) . .
O11 Cu7 O13 162.5(7) . .
O11 Cu7 O13 162.5(7) . 6_565
O13 Cu7 O13 19.6(12) . 6_565
O11 Cu7 O10 77.5(4) . 6_565
O13 Cu7 O10 85.1(6) . 6_565
O13 Cu7 O10 97.2(6) 6_565 6_565
O11 Cu7 O10 77.5(5) . .
O13 Cu7 O10 97.2(6) . .
O13 Cu7 O10 85.1(6) 6_565 .
O10 Cu7 O10 76.5(8) 6_565 .
O11 Cu7 O21 100.1(5) . .
O13 Cu7 O21 97.1(7) . .
O13 Cu7 O21 83.7(7) 6_565 .
O10 Cu7 O21 174.4(6) 6_565 .
O10 Cu7 O21 98.1(6) . .
O11 Cu7 O21 100.1(5) . 6_565
O13 Cu7 O21 83.7(7) . 6_565
O13 Cu7 O21 97.1(7) 6_565 6_565
O10 Cu7 O21 98.1(6) 6_565 6_565
O10 Cu7 O21 174.4(6) . 6_565
O21 Cu7 O21 87.3(9) . 6_565
O11 Cu7 Cu6 40.8(2) . 6_565
O13 Cu7 Cu6 123.2(6) . 6_565
O13 Cu7 Cu6 138.1(6) 6_565 6_565
O10 Cu7 Cu6 41.2(2) 6_565 6_565
O10 Cu7 Cu6 87.9(4) . 6_565
O21 Cu7 Cu6 138.2(4) . 6_565
O21 Cu7 Cu6 87.1(4) 6_565 6_565
O11 Cu7 Cu6 40.8(2) . .
O13 Cu7 Cu6 138.1(6) . .
O13 Cu7 Cu6 123.2(6) 6_565 .
O10 Cu7 Cu6 87.9(4) 6_565 .
O10 Cu7 Cu6 41.2(2) . .
O21 Cu7 Cu6 87.1(4) . .
O21 Cu7 Cu6 138.2(4) 6_565 .
Cu6 Cu7 Cu6 70.56(11) 6_565 .
O2 Cu8 O2 80.7(7) 6_565 .
O2 Cu8 O10 175.1(5) 6_565 2_656
O2 Cu8 O10 95.8(6) . 2_656
O2 Cu8 O10 95.8(6) 6_565 5_666
O2 Cu8 O10 175.1(5) . 5_666
O10 Cu8 O10 87.4(11) 2_656 5_666
O2 Cu8 Cl2 90.0(3) 6_565 .
O2 Cu8 Cl2 90.0(3) . .
O10 Cu8 Cl2 93.5(3) 2_656 .
O10 Cu8 Cl2 93.5(3) 5_666 .
O2 Cu8 Cu1 42.5(3) 6_565 .
O2 Cu8 Cu1 42.5(3) . .
O10 Cu8 Cu1 133.0(5) 2_656 .
O10 Cu8 Cu1 133.0(5) 5_666 .
Cl2 Cu8 Cu1 104.59(16) . .
O7 Cu9 O7 176.5(9) 2_656 .
O7 Cu9 O5 85.9(5) 2_656 2_656
O7 Cu9 O5 93.9(4) . 2_656
O7 Cu9 O5 93.9(4) 2_656 .
O7 Cu9 O5 85.9(5) . .
O5 Cu9 O5 174.6(8) 2_656 .
O7 Cu9 Cl1 91.7(5) 2_656 .
O7 Cu9 Cl1 91.7(5) . .
O5 Cu9 Cl1 92.7(4) 2_656 .
O5 Cu9 Cl1 92.7(4) . .
O20 Cu10 O24 179.5(7) . .
O20 Cu10 O8 86.5(4) . .
O24 Cu10 O8 93.4(5) . .
O20 Cu10 N2 95.3(5) . .
O24 Cu10 N2 84.9(6) . .
O8 Cu10 N2 175.8(8) . .
O20 Cu10 O22 92.1(6) . .
O24 Cu10 O22 88.4(6) . .
O8 Cu10 O22 84.8(5) . .
N2 Cu10 O22 91.3(8) . .
O20 Cu10 Cl4 89.7(6) . .
O24 Cu10 Cl4 89.8(5) . .
O8 Cu10 Cl4 92.0(6) . .
N2 Cu10 Cl4 91.8(9) . .
O22 Cu10 Cl4 176.2(5) . .
O18 Cu11 O16 175.9(5) . .
O18 Cu11 O3 94.0(4) . .
O16 Cu11 O3 87.8(5) . .
O18 Cu11 N1 84.7(6) . .
O16 Cu11 N1 93.2(6) . .
O3 Cu11 N1 176.1(6) . .
O18 Cu11 Cl5 95.0(4) . .
O16 Cu11 Cl5 88.7(5) . .
O3 Cu11 Cl5 88.9(4) . .
N1 Cu11 Cl5 94.9(6) . .
Cu2 O1 Cu2 123.3(7) . 6_565
Cu2 O1 Cu1 93.2(5) . .
Cu2 O1 Cu1 93.2(5) 6_565 .
Cu8 O2 Cu1 96.1(6) . .
Cu8 O2 Cu2 118.5(4) . .
Cu1 O2 Cu2 99.1(5) . .
Cu3 O3 Cu11 107.4(5) . .
Cu3 O3 Cu2 96.8(5) . .
Cu11 O3 Cu2 106.0(4) . .
Cu3 O4 Cu2 99.2(6) . .
Cu3 O4 K2 103.9(7) . .
Cu2 O4 K2 107.7(5) . .
Cu9 O5 Cu4 104.7(5) . .
Cu9 O5 Cu3 110.4(6) . .
Cu4 O5 Cu3 97.3(6) . .
Cu3 O6 Cu5 118.0(5) . .
Cu3 O6 Cu4 95.2(6) . .
Cu5 O6 Cu4 98.8(5) . .
Cu9 O7 Cu5 114.2(7) . .
Cu9 O7 Cu4 92.3(4) . .
Cu5 O7 Cu4 89.8(4) . .
Cu5 O8 Cu10 107.7(7) . .
Cu5 O8 Cu6 97.6(4) . .
Cu10 O8 Cu6 107.4(5) . .
C17 O9 Cu5 118.6(17) . .
C17 O9 Cu6 108.1(18) . .
Cu5 O9 Cu6 98.2(5) . .
Cu8 O10 Cu6 108.2(5) 5_666 .
Cu8 O10 Cu7 97.7(8) 5_666 .
Cu6 O10 Cu7 92.6(5) . .
Cu6 O11 Cu6 122.6(9) 6_565 .
Cu6 O11 Cu7 97.2(4) 6_565 .
Cu6 O11 Cu7 97.2(4) . .
O13 O13 Cu7 80.2(6) 6_565 .
C4 N1 C7 109.4(19) . .
C4 N1 C1 108.9(16) . .
C7 N1 C1 112.7(14) . .
C4 N1 Cu11 109.5(10) . .
C7 N1 Cu11 103.9(11) . .
C1 N1 Cu11 112.3(13) . .
C2 C1 N1 117.7(15) . .
C1 C2 C3 118.6(13) . .
O15 C3 O14 125.5(18) . .
O15 C3 C2 118.4(14) . .
O14 C3 C2 116(2) . .
C3 O14 Cu2 125.5(13) . .
C3 O14 K2 138.5(11) . .
Cu2 O14 K2 85.6(3) . .
C3 O15 Cu1 121.8(9) . .
C5B C4 N1 127(3) . .
C5B C4 C5A 21(2) . .
N1 C4 C5A 108(2) . .
C6 C5A C4 103(3) . .
C4 C5B C6 118(2) . .
O16 C6 O17A 125(2) . .
O16 C6 O17B 114(3) . .
O17A C6 O17B 30.4(17) . .
O16 C6 C5A 113(3) . .
O17A C6 C5A 120(3) . .
O17B C6 C5A 112(3) . .
O16 C6 C5B 119(2) . .
O17A C6 C5B 116(2) . .
O17B C6 C5B 123(2) . .
C5A C6 C5B 26(2) . .
C6 O16 Cu11 129.3(16) . .
C6 O16 K2 107.0(16) . .
Cu11 O16 K2 110.7(7) . .
C6 O17A Cu4 123.1(17) . .
N1 C7 C8 111.1(17) . .
O19 C8 O18 125(2) . .
O19 C8 C7 119.7(17) . .
O18 C8 C7 115.3(17) . .
C8 O18 Cu11 114.5(13) . .
C9 N2 C15B 112(2) . .
C9 N2 C12 113(2) . .
C15B N2 C12 108(2) . .
C9 N2 C15A 99(3) . .
C15B N2 C15A 21(2) . .
C12 N2 C15A 129(3) . .
C9 N2 Cu10 109.4(15) . .
C15B N2 Cu10 103.6(15) . .
C12 N2 Cu10 110.6(13) . .
C15A N2 Cu10 94(2) . .
N2 C9 C10 116(2) . .
C11 C10 C9 116.5(18) . .
O20 C11 O21 120.1(15) . .
O20 C11 C10 120.4(17) . .
O21 C11 C10 119.4(18) . .
C11 O20 Cu10 126.8(9) . .
C11 O21 Cu7 122.2(12) . .
C13 C12 N2 116(2) . .
C14 C13 C12 116(2) . .
O22 C14 O23 124(2) . .
O22 C14 C13 120(3) . .
O23 C14 C13 115.7(19) . .
C14 O22 Cu10 112.2(16) . .
C14 O22 Cu5 126.4(14) . .
Cu10 O22 Cu5 84.0(5) . .
C14 O23 Cu4 125.1(14) . .
C16 C15A N2 97(4) . .
C16 C15B N2 114.6(19) . .
O25B C16 O24 130(2) . .
O25B C16 O25A 35.0(17) . .
O24 C16 O25A 120(2) . .
O25B C16 C15B 111(2) . .
O24 C16 C15B 115.7(15) . .
O25A C16 C15B 122.1(19) . .
O25B C16 C15A 101(3) . .
O24 C16 C15A 112(3) . .
O25A C16 C15A 127(3) . .
C15B C16 C15A 26(3) . .
O25B C16 K2 56.7(18) . .
O24 C16 K2 75.7(11) . .
O25A C16 K2 49.8(12) . .
C15B C16 K2 167.2(15) . .
C15A C16 K2 147(3) . .
C16 O24 Cu10 115.4(12) . .
C16 O25A K2 109.1(15) . .
C16 O25B K2 104(2) . .
Cl2 K1 Cl2 180.00(13) . 5_666
Cl2 K1 Cl1 90.000(1) . .
Cl2 K1 Cl1 90.0 5_666 .
Cl2 K1 Cl1 90.0 . 5_666
Cl2 K1 Cl1 90.000(1) 5_666 5_666
Cl1 K1 Cl1 180.0 . 5_666
Cl2 K1 Cl3 83.74(16) . 5_666
Cl2 K1 Cl3 96.26(16) 5_666 5_666
Cl1 K1 Cl3 90.000(1) . 5_666
Cl1 K1 Cl3 90.0 5_666 5_666
Cl2 K1 Cl3 96.26(16) . .
Cl2 K1 Cl3 83.74(16) 5_666 .
Cl1 K1 Cl3 90.0 . .
Cl1 K1 Cl3 90.000(1) 5_666 .
Cl3 K1 Cl3 180.000(1) 5_666 .
Cu9 Cl1 K1 180.0 . .
Cu8 Cl2 K1 174.3(2) . .
Cu10 Cl4 Cu10 144.7(3) . 6_565
O31 K2 O4 162.6(6) . .
O31 K2 O25A 78.5(9) . .
O4 K2 O25A 118.2(6) . .
O31 K2 O32B 115(4) . .
O4 K2 O32B 71(2) . .
O25A K2 O32B 93.5(19) . .
O31 K2 O32A 91(4) . .
O4 K2 O32A 86(2) . .
O25A K2 O32A 114(3) . .
O32B K2 O32A 34(3) . .
O31 K2 O25B 81.2(6) . .
O4 K2 O25B 116.2(7) . .
O25A K2 O25B 14.8(7) . .
O32B K2 O25B 79(2) . .
O32A K2 O25B 99(3) . .
O31 K2 O14 94.5(4) . .
O4 K2 O14 68.1(4) . .
O25A K2 O14 165.2(8) . .
O32B K2 O14 101.2(19) . .
O32A K2 O14 79(3) . .
O25B K2 O14 175.5(6) . .
O31 K2 C31 26.2(17) . .
O4 K2 C31 148.6(17) . .
O25A K2 C31 73.2(6) . .
O32B K2 C31 140(3) . .
O32A K2 C31 117(3) . .
O25B K2 C31 82.2(7) . .
O14 K2 C31 94.8(4) . .
O31 K2 O16 103(3) . .
O4 K2 O16 67.7(4) . .
O25A K2 O16 109.6(7) . .
O32B K2 O16 139(2) . .
O32A K2 O16 136(3) . .
O25B K2 O16 123.5(9) . .
O14 K2 O16 58.9(4) . .
C31 K2 O16 80.9(16) . .
O31 K2 C16 98.8(6) . .
O4 K2 C16 98.3(5) . .
O25A K2 C16 21.2(5) . .
O32B K2 C16 79.6(18) . .
O32A K2 C16 107(3) . .
O25B K2 C16 19.6(6) . .
O14 K2 C16 164.9(5) . .
C31 K2 C16 94.1(6) . .
O16 K2 C16 110.6(6) . .
O31 K2 Cu3 145(3) . .
O4 K2 Cu3 30.5(3) . .
O25A K2 Cu3 106.5(5) . .
O32B K2 Cu3 100(2) . .
O32A K2 Cu3 116(2) . .
O25B K2 Cu3 112.6(6) . .
O14 K2 Cu3 71.8(3) . .
C31 K2 Cu3 120.4(18) . .
O16 K2 Cu3 41.8(2) . .
C16 K2 Cu3 93.1(4) . .
O31 K2 Cu2 133.8(7) . .
O4 K2 Cu2 29.3(3) . .
O25A K2 Cu2 147.5(5) . .
O32B K2 Cu2 77(2) . .
O32A K2 Cu2 76(2) . .
O25B K2 Cu2 144.0(7) . .
O14 K2 Cu2 39.9(2) . .
C31 K2 Cu2 132.5(6) . .
O16 K2 Cu2 64.6(3) . .
C16 K2 Cu2 127.4(4) . .
Cu3 K2 Cu2 46.47(12) . .
C31 O31 K2 107(3) . .
C31 O31 K2 107(3) . 2_657
K2 O31 K2 147(6) . 2_657
O31 C31 K2 47.2(19) . .
O31 C31 K2 47.2(19) . 2_657
K2 C31 K2 94(4) . 2_657
C32A O32A O32B 152(10) . .
C32A O32A K2 107(2) . 6_565
O32B O32A K2 73(2) . 6_565
C32A O32A K2 107(2) . .
O32B O32A K2 73(2) . .
K2 O32A K2 145(4) 6_565 .
O32A C32A C32A 85(10) . 5_667
C32B O32B O32A 144(10) . .
C32B O32B K2 106.0(19) . .
O32A O32B K2 73.2(18) . .
C32B O32B K2 106.0(19) . 6_565
O32A O32B K2 73.2(18) . 6_565
K2 O32B K2 145(3) . 6_565
C41 O41B O43 101(7) . 7_566
C41 O41B O43 101(7) . 4_546
O43 O41B O43 143(9) 7_566 4_546
C41 O41B C43 162(10) . 7_566
O43 O41B C43 84(6) 7_566 7_566
O43 O41B C43 84(6) 4_546 7_566
O42A C42 O42A 122(10) . 6_565
C44B O44A O44B 93(9) . .
C44B O44A C44A 121(8) . .
O44B O44A C44A 67(6) . .
O44C O44B O44A 122(9) . .
O44C O44B C44A 59(5) . .
O44A O44B C44A 63(6) . .
O44C O44B C44B 136(9) . .
O44A O44B C44B 33(5) . .
C44A O44B C44B 84(7) . .
O44B O44C C44C 134(6) . .
O44B O44C C44A 73(6) . .
C44C O44C C44A 61(4) . .
C44C C44A O44C 56(4) . .
C44C C44A O44A 153(6) . .
O44C C44A O44A 98(5) . .
C44C C44A O44B 104(6) . .
O44C C44A O44B 48(5) . .
O44A C44A O44B 50(5) . .
O44A C44B O44B 54(7) . .
O44C C44C C44A 63(4) . .
O44C C44C O46C 128(5) . .
C44A C44C O46C 163(6) . .
C45 O45A O45B 103(10) . .
O45A O45B C45 23(3) . .
O45A C45 O45B 54(8) . .
O46B O46B C46B 70(10) 6_565 .
O46B O46B O46C 105(6) 6_565 6_565
C46B O46B O46C 108(10) . 6_565
O46B O46B O46C 52(5) 6_565 .
C46B O46B O46C 88(10) . .
O46C O46B O46C 53(6) 6_565 .
O46B O46C O46C 75(6) 6_565 6_565
O46B O46C C44C 170(7) 6_565 .
O46C O46C C44C 101(3) 6_565 .
O46B O46C O46B 22(10) 6_565 .
O46C O46C O46B 52(5) 6_565 .
C44C O46C O46B 152(7) . .
O46A C46A C46B 146(10) . .
O46B C46B O46B 40(10) 6_565 .
O46B C46B C46A 97(10) 6_565 .
O46B C46B C46A 97(10) . .

loop_
_geom_bond_atom_site_label_1
_geom_bond_atom_site_label_2
_geom_bond_distance
_geom_bond_site_symmetry_2
Cu1 O15 1.941(14) .
Cu1 O15 1.941(14) 6_565
Cu1 O2 1.978(11) 6_565
Cu1 O2 1.978(11) .
Cu1 O1 2.233(15) .
Cu1 Cu8 2.912(3) .
Cu1 Cu2 3.022(3) 6_565
Cu1 Cu2 3.022(3) .
Cu2 O1 1.917(7) .
Cu2 O4 1.937(12) .
Cu2 O3 1.969(13) .
Cu2 O2 1.993(9) .
Cu2 O14 2.425(10) .
Cu2 Cu3 2.935(3) .
Cu2 K2 3.770(11) .
Cu3 O4 1.917(14) .
Cu3 O3 1.956(9) .
Cu3 O6 1.957(11) .
Cu3 O5 1.971(14) .
Cu3 Cu4 2.958(4) .
Cu3 K2 3.667(10) .
Cu4 O23 1.855(16) .
Cu4 O5 1.969(12) .
Cu4 O12 2.00(2) .
Cu4 O6 2.048(15) .
Cu4 O17A 2.29(2) .
Cu4 O7 2.375(11) .
Cu5 O7 1.944(14) .
Cu5 O9 1.951(11) .
Cu5 O8 1.955(14) .
Cu5 O6 1.987(9) .
Cu5 O22 2.410(12) .
Cu5 Cu6 2.971(3) .
Cu6 O11 1.973(9) .
Cu6 O10 1.976(10) .
Cu6 O9 1.980(16) .
Cu6 O8 1.992(9) .
Cu6 Cu7 2.996(3) .
Cu7 O11 2.020(14) .
Cu7 O13 2.109(19) .
Cu7 O13 2.109(19) 6_565
Cu7 O10 2.166(17) 6_565
Cu7 O10 2.166(17) .
Cu7 O21 2.179(17) .
Cu7 O21 2.179(17) 6_565
Cu7 Cu6 2.996(3) 6_565
Cu8 O2 1.939(11) 6_565
Cu8 O2 1.939(11) .
Cu8 O10 1.940(14) 2_656
Cu8 O10 1.940(14) 5_666
Cu8 Cl2 2.575(5) .
Cu9 O7 1.916(12) 2_656
Cu9 O7 1.916(12) .
Cu9 O5 1.959(10) 2_656
Cu9 O5 1.959(10) .
Cu9 Cl1 2.611(8) .
Cu10 O20 1.927(11) .
Cu10 O24 1.930(11) .
Cu10 O8 1.966(11) .
Cu10 N2 1.992(18) .
Cu10 O22 2.323(17) .
Cu10 Cl4 2.73(7) .
Cu11 O18 1.900(12) .
Cu11 O16 1.904(12) .
Cu11 O3 1.967(10) .
Cu11 N1 2.010(14) .
Cu11 Cl5 2.900(7) .
O1 Cu2 1.917(7) 6_565
O4 K2 2.700(14) .
O9 C17 1.29(3) .
O10 Cu8 1.940(14) 5_666
O11 Cu6 1.973(9) 6_565
Cl6 Cl6 2.41(14) 6_575
O13 O13 0.72(4) 6_565
N1 C4 1.46(3) .
N1 C7 1.47(3) .
N1 C1 1.48(3) .
C1 C2 1.47(3) .
C2 C3 1.54(3) .
C3 O15 1.24(2) .
C3 O14 1.273(19) .
O14 K2 3.078(17) .
C4 C5B 1.32(4) .
C4 C5A 1.77(6) .
C5A C6 1.42(5) .
C5B C6 1.60(4) .
C6 O16 1.25(3) .
C6 O17A 1.27(3) .
C6 O17B 1.30(4) .
O16 K2 3.18(2) .
C7 C8 1.51(3) .
C8 O19 1.18(2) .
C8 O18 1.30(2) .
N2 C9 1.44(3) .
N2 C15B 1.50(3) .
N2 C12 1.54(4) .
N2 C15A 1.80(6) .
C9 C10 1.51(3) .
C10 C11 1.48(3) .
C11 O20 1.25(2) .
C11 O21 1.26(2) .
C12 C13 1.47(4) .
C13 C14 1.45(3) .
C14 O22 1.26(3) .
C14 O23 1.34(3) .
C15A C16 1.50(7) .
C15B C16 1.44(3) .
C16 O25B 1.22(3) .
C16 O24 1.28(2) .
C16 O25A 1.35(3) .
C16 K2 3.53(2) .
O25A K2 2.85(3) .
O25B K2 3.03(4) .
K1 Cl2 2.868(4) .
K1 Cl2 2.868(4) 5_666
K1 Cl1 2.932(7) .
K1 Cl1 2.932(7) 5_666
K1 Cl3 3.071(11) 5_666
K1 Cl3 3.071(11) .
Cl4 Cu10 3.14(7) 6_565
K2 O31 2.37(4) .
K2 O32B 3.01(3) .
K2 O32A 3.02(4) .
K2 C31 3.10(9) .
O31 C31 1.43(7) .
O31 K2 2.37(4) 2_657
C31 K2 3.10(9) 2_657
O32A C32A 1.37(7) .
O32A O32B 1.76(14) .
O32A K2 3.02(4) 6_565
C32A C32A 1.8(4) 5_667
O32B C32B 1.45(6) .
O32B K2 3.01(3) 6_565
O41B C41 1.19(19) .
O41B O43 1.57(6) 7_566
O41B O43 1.57(6) 4_546
O41B C43 1.77(15) 7_566
O42A C42 1.41(9) .
C42 O42A 1.41(9) 6_565
O43 O41B 1.57(6) 7_566
C43 O41B 1.77(15) 7_566
O44A C44B 1.03(10) .
O44A O44B 1.53(14) .
O44A C44A 1.80(10) .
O44B O44C 1.44(12) .
O44B C44A 1.84(15) .
O44B C44B 1.89(16) .
O44C C44C 1.54(6) .
O44C C44A 1.66(10) .
C44A C44C 1.64(9) .
C44C O46C 1.76(8) .
O45A C45 0.75(7) .
O45A O45B 1.56(12) .
O45B C45 1.88(12) .
O46A C46A 1.42(7) .
O46B O46B 0.7(3) 6_565
O46B C46B 1.0(2) .
O46B O46C 1.48(12) 6_565
O46B O46C 1.80(15) .
O46C O46B 1.48(12) 6_565
O46C O46C 1.49(16) 6_565
C46A C46B 1.63(19) .
C46B O46B 1.0(2) 6_565
O47A O47B 0.97(7) .
O49 O49 1.3(4) 5_677

loop_
_geom_hbond_atom_site_label_D
_geom_hbond_atom_site_label_H
_geom_hbond_atom_site_label_A
_geom_hbond_distance_DH
_geom_hbond_distance_HA
_geom_hbond_distance_DA
_geom_hbond_angle_DHA
_geom_hbond_site_symmetry_A
O1 H1 O32A 0.98 2.03 3.00(13) 171.2 .
O1 H1 O32B 0.98 2.51 3.35(10) 144.6 .
O2 H2 O18 0.98 2.04 2.913(19) 147.5 .
O3 H3 O9 0.98 1.77 2.747(14) 175.6 2_656
O4 H4 Cl3 0.98 2.04 3.012(15) 172.3 .
O5 H5 Cl5 0.98 2.19 3.115(13) 157.5 .
O6 H6 O24 0.98 1.86 2.781(18) 155.0 .
O7 H7 Cl5 0.98 2.50 3.345(11) 144.6 2_656
O8 H8 Cl3 0.98 2.06 3.035(13) 171.5 .
O10 H10 O47B 0.98 1.93 2.76(4) 141.3 6_565
O11 H11 Cl4 0.98 2.14 3.116(17) 171.6 .
